data_4088075
loop_
_publ_author_name
'Bienfait, Andr\'e M.'
'Wolf, Benjamin M.'
'T\"ornroos, Karl W.'
'Anwander, Reiner'

_publ_section_title
;
 Ln(II)/Pb(II)--Ln(III)/Pb(0) Redox Approach toward Rare-Earth-Metal
 Half-Sandwich Complexes
;
_journal_issue 24
_journal_name_full Organometallics
_journal_page_first 5734
_journal_paper_doi 10.1021/acs.organomet.5b00837
_journal_volume 34
_journal_year 2015
_chemical_formula_moiety 'C26 H48 Eu N Si2'
_chemical_formula_sum 'C26 H48 Eu N Si2'
_chemical_formula_weight 582.79
_space_group_crystal_system trigonal
_space_group_IT_number 148
_space_group_name_Hall '-R 3'
_space_group_name_H-M_alt 'R -3 :H'
_atom_sites_solution_hydrogens geom
_audit_creation_method SHELXL-2014/7
_cell_angle_alpha 90
_cell_angle_beta 90
_cell_angle_gamma 120
_cell_formula_units_Z 18
_cell_length_a 17.6494(7)
_cell_length_b 17.6494(7)
_cell_length_c 47.2477(18)
_cell_measurement_reflns_used 9638
_cell_measurement_temperature 122(2)
_cell_measurement_theta_max 29.57
_cell_measurement_theta_min 2.53
_cell_volume 12745.9(9)
_computing_cell_refinement 'Bruker SAINT'
_computing_data_collection 'Bruker APEX2'
_computing_data_reduction 'Bruker SAINT'
_computing_structure_refinement 'SHELXL-2014/7 (Sheldrick, 2014)'
_computing_structure_solution 'SHELXS-97 (Sheldrick, 2008)'
_diffrn_ambient_temperature 122(2)
_diffrn_measured_fraction_theta_full 0.999
_diffrn_measured_fraction_theta_max 0.999
_diffrn_measurement_device_type 'Bruker APEX-II CCD'
_diffrn_measurement_method '\w scans'
_diffrn_radiation_type MoK\a
_diffrn_radiation_wavelength 0.71073
_diffrn_reflns_av_R_equivalents 0.0410
_diffrn_reflns_av_unetI/netI 0.0207
_diffrn_reflns_Laue_measured_fraction_full 0.999
_diffrn_reflns_Laue_measured_fraction_max 0.999
_diffrn_reflns_limit_h_max 24
_diffrn_reflns_limit_h_min -24
_diffrn_reflns_limit_k_max 24
_diffrn_reflns_limit_k_min -24
_diffrn_reflns_limit_l_max 65
_diffrn_reflns_limit_l_min -65
_diffrn_reflns_number 69163
_diffrn_reflns_point_group_measured_fraction_full 0.999
_diffrn_reflns_point_group_measured_fraction_max 0.999
_diffrn_reflns_theta_full 25.242
_diffrn_reflns_theta_max 29.584
_diffrn_reflns_theta_min 2.179
_diffrn_source 'Rotating anode'
_exptl_absorpt_coefficient_mu 2.312
_exptl_absorpt_correction_T_max 0.9132
_exptl_absorpt_correction_T_min 0.5287
_exptl_absorpt_correction_type numerical
_exptl_absorpt_process_details SADABS-2014/3
_exptl_crystal_colour green
_exptl_crystal_density_diffrn 1.367
_exptl_crystal_description 'hexagonal plate'
_exptl_crystal_F_000 5436
_exptl_crystal_size_max 0.316
_exptl_crystal_size_mid 0.285
_exptl_crystal_size_min 0.040
_refine_diff_density_max 2.861
_refine_diff_density_min -1.396
_refine_diff_density_rms 0.115
_refine_ls_extinction_method none
_refine_ls_goodness_of_fit_ref 1.174
_refine_ls_hydrogen_treatment constr
_refine_ls_matrix_type full
_refine_ls_number_parameters 287
_refine_ls_number_reflns 7972
_refine_ls_number_restraints 0
_refine_ls_restrained_S_all 1.174
_refine_ls_R_factor_all 0.0381
_refine_ls_R_factor_gt 0.0326
_refine_ls_shift/su_max 0.001
_refine_ls_shift/su_mean 0.000
_refine_ls_structure_factor_coef Fsqd
_refine_ls_weighting_details 'w=1/[\s^2^(Fo^2^)+(0.0349P)^2^+62.7076P] where P=(Fo^2^+2Fc^2^)/3'
_refine_ls_weighting_scheme calc
_refine_ls_wR_factor_gt 0.0813
_refine_ls_wR_factor_ref 0.0840
_reflns_Friedel_coverage 0.000
_reflns_number_gt 7206
_reflns_number_total 7972
_reflns_threshold_expression 'I > 2\s(I)'
_cod_data_source_file om5b00837_si_002.cif
_cod_data_source_block Compound2
_cod_original_cell_volume 12745.9(11)
_cod_database_code 4088075
_shelx_shelxl_version_number 2014/7
_shelx_space_group_comment
;
The symmetry employed for this shelxl refinement is uniquely defined
by the following loop, which should always be used as a source of
symmetry information in preference to the above space-group names.
They are only intended as comments.
;
_shelx_estimated_absorpt_t_min 0.529
_shelx_estimated_absorpt_t_max 0.913

loop_
_space_group_symop_operation_xyz
'x, y, z'
'-y, x-y, z'
'-x+y, -x, z'
'x+2/3, y+1/3, z+1/3'
'-y+2/3, x-y+1/3, z+1/3'
'-x+y+2/3, -x+1/3, z+1/3'
'x+1/3, y+2/3, z+2/3'
'-y+1/3, x-y+2/3, z+2/3'
'-x+y+1/3, -x+2/3, z+2/3'
'-x, -y, -z'
'y, -x+y, -z'
'x-y, x, -z'
'-x+2/3, -y+1/3, -z+1/3'
'y+2/3, -x+y+1/3, -z+1/3'
'x-y+2/3, x+1/3, -z+1/3'
'-x+1/3, -y+2/3, -z+2/3'
'y+1/3, -x+y+2/3, -z+2/3'
'x-y+1/3, x+2/3, -z+2/3'

loop_
_atom_site_label
_atom_site_type_symbol
_atom_site_fract_x
_atom_site_fract_y
_atom_site_fract_z
_atom_site_U_iso_or_equiv
_atom_site_adp_type
_atom_site_occupancy
_atom_site_site_symmetry_order
_atom_site_calc_flag
_atom_site_refinement_flags_posn
_atom_site_refinement_flags_adp
Eu1 Eu 0.37177(2) 0.37695(2) 0.41558(2) 0.02001(5) Uani 1 1 d . .
Si1 Si 0.25600(7) 0.17985(7) 0.44879(2) 0.0394(2) Uani 1 1 d . .
N1 N 0.27776(16) 0.22874(15) 0.41650(6) 0.0271(5) Uani 1 1 d . .
Si2 Si 0.24281(6) 0.18175(6) 0.38418(2) 0.03316(19) Uani 1 1 d . .
C1 C 0.3067(4) 0.2708(3) 0.47569(8) 0.0538(11) Uani 1 1 d . .
H1A H 0.3660 0.3140 0.4696 0.081 Uiso 1 1 calc R U
H1B H 0.3095 0.2466 0.4941 0.081 Uiso 1 1 calc R U
H1C H 0.2711 0.2989 0.4773 0.081 Uiso 1 1 calc R U
C2 C 0.1373(4) 0.1135(4) 0.45775(16) 0.092(2) Uani 1 1 d . .
H2A H 0.1110 0.1509 0.4573 0.138 Uiso 1 1 calc R U
H2B H 0.1307 0.0885 0.4767 0.138 Uiso 1 1 calc R U
H2C H 0.1079 0.0661 0.4439 0.138 Uiso 1 1 calc R U
C3 C 0.3024(3) 0.1059(3) 0.45377(10) 0.0569(11) Uani 1 1 d . .
H3A H 0.3612 0.1332 0.4455 0.085 Uiso 1 1 calc R U
H3B H 0.2647 0.0499 0.4444 0.085 Uiso 1 1 calc R U
H3C H 0.3056 0.0959 0.4740 0.085 Uiso 1 1 calc R U
C4 C 0.3073(3) 0.2703(3) 0.35734(7) 0.0396(8) Uani 1 1 d . .
H4A H 0.3669 0.2800 0.3561 0.059 Uiso 1 1 calc R U
H4B H 0.3094 0.3246 0.3632 0.059 Uiso 1 1 calc R U
H4C H 0.2790 0.2522 0.3388 0.059 Uiso 1 1 calc R U
C5 C 0.2627(3) 0.0890(3) 0.37632(10) 0.0524(11) Uani 1 1 d . .
H5A H 0.2303 0.0415 0.3899 0.079 Uiso 1 1 calc R U
H5B H 0.3254 0.1094 0.3779 0.079 Uiso 1 1 calc R U
H5C H 0.2428 0.0676 0.3571 0.079 Uiso 1 1 calc R U
C6 C 0.1234(3) 0.1371(3) 0.37744(11) 0.0533(11) Uani 1 1 d . .
H6A H 0.0892 0.0876 0.3901 0.080 Uiso 1 1 calc R U
H6B H 0.1100 0.1175 0.3577 0.080 Uiso 1 1 calc R U
H6C H 0.1086 0.1829 0.3809 0.080 Uiso 1 1 calc R U
C7 C 0.23040(19) 0.39787(19) 0.42451(7) 0.0269(6) Uani 1 1 d . .
C8 C 0.2538(2) 0.4232(2) 0.39603(6) 0.0262(6) Uani 1 1 d . .
C9 C 0.3348(2) 0.5023(2) 0.39570(7) 0.0280(6) Uani 1 1 d . .
C10 C 0.36136(19) 0.52671(19) 0.42405(7) 0.0276(6) Uani 1 1 d . .
C11 C 0.2977(2) 0.4613(2) 0.44208(6) 0.0265(6) Uani 1 1 d . .
C12 C 0.1445(2) 0.3235(2) 0.43459(10) 0.0448(9) Uani 1 1 d . .
H12A H 0.0999 0.3410 0.4339 0.067 Uiso 1 1 calc R U
H12B H 0.1508 0.3085 0.4541 0.067 Uiso 1 1 calc R U
H12C H 0.1269 0.2725 0.4224 0.067 Uiso 1 1 calc R U
C13 C 0.1946(3) 0.3831(3) 0.37080(8) 0.0435(9) Uani 1 1 d . .
H13A H 0.1556 0.4074 0.3691 0.065 Uiso 1 1 calc R U
H13B H 0.1597 0.3196 0.3733 0.065 Uiso 1 1 calc R U
H13C H 0.2300 0.3963 0.3536 0.065 Uiso 1 1 calc R U
C14 C 0.3767(3) 0.5570(3) 0.36977(9) 0.0482(10) Uani 1 1 d . .
H14A H 0.3322 0.5615 0.3586 0.072 Uiso 1 1 calc R U
H14B H 0.4027 0.5296 0.3583 0.072 Uiso 1 1 calc R U
H14C H 0.4223 0.6157 0.3755 0.072 Uiso 1 1 calc R U
C15 C 0.4314(3) 0.6149(2) 0.43439(11) 0.0497(10) Uani 1 1 d . .
H15A H 0.4042 0.6469 0.4423 0.075 Uiso 1 1 calc R U
H15B H 0.4694 0.6481 0.4186 0.075 Uiso 1 1 calc R U
H15C H 0.4663 0.6072 0.4490 0.075 Uiso 1 1 calc R U
C16 C 0.2951(3) 0.4698(3) 0.47358(7) 0.0497(10) Uani 1 1 d . .
H16A H 0.2896 0.5210 0.4781 0.075 Uiso 1 1 calc R U
H16B H 0.3492 0.4769 0.4819 0.075 Uiso 1 1 calc R U
H16C H 0.2449 0.4171 0.4813 0.075 Uiso 1 1 calc R U
C17 C 0.5099(2) 0.3491(2) 0.40731(8) 0.0327(7) Uani 1 1 d . .
C18 C 0.5265(2) 0.4210(2) 0.38981(7) 0.0291(6) Uani 1 1 d . .
C19 C 0.54531(18) 0.4926(2) 0.40745(7) 0.0276(6) Uani 1 1 d . .
C20 C 0.5390(2) 0.4652(2) 0.43583(7) 0.0334(7) Uani 1 1 d . .
C21 C 0.5177(2) 0.3765(2) 0.43561(7) 0.0367(7) Uani 1 1 d . .
C22 C 0.4988(3) 0.2625(3) 0.39767(11) 0.0534(11) Uani 1 1 d . .
H22A H 0.5548 0.2637 0.3994 0.080 Uiso 1 1 calc R U
H22B H 0.4796 0.2522 0.3779 0.080 Uiso 1 1 calc R U
H22C H 0.4549 0.2154 0.4095 0.080 Uiso 1 1 calc R U
C23 C 0.5389(3) 0.4272(3) 0.35824(7) 0.0458(9) Uani 1 1 d . .
H23A H 0.5995 0.4713 0.3538 0.069 Uiso 1 1 calc R U
H23B H 0.4991 0.4442 0.3496 0.069 Uiso 1 1 calc R U
H23C H 0.5264 0.3703 0.3508 0.069 Uiso 1 1 calc R U
C24 C 0.5823(2) 0.5852(2) 0.39698(9) 0.0413(8) Uani 1 1 d . .
H24A H 0.6364 0.6026 0.3865 0.062 Uiso 1 1 calc R U
H24B H 0.5949 0.6245 0.4131 0.062 Uiso 1 1 calc R U
H24C H 0.5397 0.5886 0.3845 0.062 Uiso 1 1 calc R U
C25 C 0.5625(3) 0.5225(3) 0.46176(8) 0.0524(10) Uani 1 1 d . .
H25A H 0.6109 0.5220 0.4717 0.079 Uiso 1 1 calc R U
H25B H 0.5116 0.5002 0.4743 0.079 Uiso 1 1 calc R U
H25C H 0.5802 0.5825 0.4561 0.079 Uiso 1 1 calc R U
C26 C 0.5214(3) 0.3264(3) 0.46098(10) 0.0638(14) Uani 1 1 d . .
H26A H 0.5796 0.3325 0.4622 0.096 Uiso 1 1 calc R U
H26B H 0.4772 0.2644 0.4590 0.096 Uiso 1 1 calc R U
H26C H 0.5097 0.3497 0.4782 0.096 Uiso 1 1 calc R U

loop_
_atom_site_aniso_label
_atom_site_aniso_U_11
_atom_site_aniso_U_22
_atom_site_aniso_U_33
_atom_site_aniso_U_23
_atom_site_aniso_U_13
_atom_site_aniso_U_12
Eu1 0.01699(7) 0.01844(7) 0.02450(8) 0.00098(5) -0.00020(4) 0.00878(5)
Si1 0.0418(5) 0.0314(5) 0.0466(6) 0.0168(4) 0.0088(4) 0.0194(4)
N1 0.0242(11) 0.0173(10) 0.0353(13) 0.0034(9) -0.0007(10) 0.0070(9)
Si2 0.0318(4) 0.0268(4) 0.0457(5) -0.0095(4) -0.0125(4) 0.0183(4)
C1 0.083(3) 0.067(3) 0.0348(19) 0.0066(18) 0.006(2) 0.055(3)
C2 0.056(3) 0.072(4) 0.138(6) 0.067(4) 0.044(3) 0.024(3)
C3 0.079(3) 0.039(2) 0.060(3) 0.0133(19) -0.005(2) 0.035(2)
C4 0.049(2) 0.051(2) 0.0326(17) -0.0054(15) -0.0051(15) 0.0357(18)
C5 0.064(3) 0.039(2) 0.067(3) -0.0215(19) -0.025(2) 0.036(2)
C6 0.0355(19) 0.0359(19) 0.089(3) -0.016(2) -0.026(2) 0.0180(16)
C7 0.0228(13) 0.0243(13) 0.0365(15) 0.0054(11) 0.0033(11) 0.0140(11)
C8 0.0289(14) 0.0287(14) 0.0299(14) -0.0032(11) -0.0051(11) 0.0209(12)
C9 0.0329(15) 0.0256(13) 0.0312(15) 0.0062(11) 0.0074(12) 0.0190(12)
C10 0.0247(13) 0.0210(13) 0.0388(16) -0.0043(11) -0.0038(11) 0.0127(11)
C11 0.0324(15) 0.0336(15) 0.0225(13) -0.0020(11) -0.0017(11) 0.0232(13)
C12 0.0262(16) 0.0380(18) 0.071(3) 0.0193(18) 0.0136(16) 0.0168(14)
C13 0.052(2) 0.052(2) 0.0440(19) -0.0192(16) -0.0238(17) 0.0385(19)
C14 0.059(2) 0.052(2) 0.045(2) 0.0240(18) 0.0191(18) 0.037(2)
C15 0.0358(18) 0.0299(17) 0.080(3) -0.0168(18) -0.0135(19) 0.0141(15)
C16 0.078(3) 0.073(3) 0.0245(16) -0.0023(17) -0.0017(17) 0.058(3)
C17 0.0224(13) 0.0346(16) 0.0453(18) 0.0016(13) 0.0008(12) 0.0173(12)
C18 0.0239(13) 0.0345(15) 0.0290(14) 0.0023(12) 0.0045(11) 0.0148(12)
C19 0.0188(12) 0.0286(14) 0.0327(15) 0.0021(11) 0.0015(11) 0.0097(11)
C20 0.0197(13) 0.0454(18) 0.0288(15) -0.0031(13) -0.0040(11) 0.0116(13)
C21 0.0226(14) 0.0482(19) 0.0377(17) 0.0167(15) -0.0010(12) 0.0164(14)
C22 0.045(2) 0.041(2) 0.087(3) 0.000(2) 0.005(2) 0.0305(18)
C23 0.045(2) 0.052(2) 0.0302(17) 0.0000(15) 0.0118(15) 0.0165(18)
C24 0.0280(16) 0.0300(16) 0.055(2) 0.0062(15) 0.0040(15) 0.0061(13)
C25 0.040(2) 0.071(3) 0.0347(18) -0.0132(18) -0.0117(16) 0.019(2)
C26 0.045(2) 0.078(3) 0.064(3) 0.035(2) -0.008(2) 0.027(2)

loop_
_atom_type_symbol
_atom_type_description
_atom_type_scat_dispersion_real
_atom_type_scat_dispersion_imag
_atom_type_scat_source
C C 0.0033 0.0016 'International Tables Vol C Tables 4.2.6.8 and 6.1.1.4'
H H 0.0000 0.0000 'International Tables Vol C Tables 4.2.6.8 and 6.1.1.4'
N N 0.0061 0.0033 'International Tables Vol C Tables 4.2.6.8 and 6.1.1.4'
Si Si 0.0817 0.0704 'International Tables Vol C Tables 4.2.6.8 and 6.1.1.4'
Eu Eu -0.1578 3.6682 'International Tables Vol C Tables 4.2.6.8 and 6.1.1.4'

loop_
_geom_angle_atom_site_label_1
_geom_angle_atom_site_label_2
_geom_angle_atom_site_label_3
_geom_angle
N1 Eu1 C18 112.61(10)
N1 Eu1 C11 110.07(10)
C18 Eu1 C11 137.30(10)
N1 Eu1 C19 139.25(9)
C18 Eu1 C19 29.93(9)
C11 Eu1 C19 108.74(10)
N1 Eu1 C20 127.12(10)
C18 Eu1 C20 49.49(10)
C11 Eu1 C20 101.77(10)
C19 Eu1 C20 29.96(9)
N1 Eu1 C7 87.85(9)
C18 Eu1 C7 152.06(9)
C11 Eu1 C7 30.22(9)
C19 Eu1 C7 132.86(9)
C20 Eu1 C7 131.97(10)
N1 Eu1 C17 89.96(10)
C18 Eu1 C17 30.04(10)
C11 Eu1 C17 150.92(10)
C19 Eu1 C17 49.36(10)
C20 Eu1 C17 49.35(10)
C7 Eu1 C17 177.71(9)
N1 Eu1 C21 97.77(10)
C18 Eu1 C21 49.27(10)
C11 Eu1 C21 123.30(11)
C19 Eu1 C21 49.26(10)
C20 Eu1 C21 29.93(11)
C7 Eu1 C21 150.23(10)
C17 Eu1 C21 29.65(11)
N1 Eu1 C8 96.98(9)
C18 Eu1 C8 124.40(9)
C11 Eu1 C8 49.56(9)
C19 Eu1 C8 117.66(9)
C20 Eu1 C8 135.38(10)
C7 Eu1 C8 29.88(9)
C17 Eu1 C8 151.37(10)
C21 Eu1 C8 165.23(10)
N1 Eu1 C9 126.39(9)
C18 Eu1 C9 102.93(9)
C11 Eu1 C9 49.46(9)
C19 Eu1 C9 88.82(9)
C20 Eu1 C9 106.44(10)
C7 Eu1 C9 49.25(9)
C17 Eu1 C9 132.92(10)
C21 Eu1 C9 135.71(10)
C8 Eu1 C9 29.69(9)
N1 Eu1 C10 136.95(9)
C18 Eu1 C10 109.12(9)
C11 Eu1 C10 29.98(9)
C19 Eu1 C10 83.77(9)
C20 Eu1 C10 88.48(10)
C7 Eu1 C10 49.27(9)
C17 Eu1 C10 132.86(9)
C21 Eu1 C10 117.55(10)
C8 Eu1 C10 48.97(9)
C9 Eu1 C10 29.61(9)
N1 Eu1 Si2 27.18(7)
C18 Eu1 Si2 99.38(7)
C11 Eu1 Si2 119.74(7)
C19 Eu1 Si2 129.28(7)
C20 Eu1 Si2 136.11(8)
C7 Eu1 Si2 90.60(7)
C17 Eu1 Si2 87.75(7)
C21 Eu1 Si2 107.65(9)
C8 Eu1 Si2 86.04(6)
C9 Eu1 Si2 111.00(7)
C10 Eu1 Si2 134.80(6)
N1 Si1 C2 114.8(2)
N1 Si1 C3 113.62(18)
C2 Si1 C3 106.2(2)
N1 Si1 C1 106.41(16)
C2 Si1 C1 106.7(3)
C3 Si1 C1 108.8(2)
N1 Si1 Eu1 36.97(9)
C2 Si1 Eu1 131.03(18)
C3 Si1 Eu1 121.45(16)
C1 Si1 Eu1 69.79(14)
Si2 N1 Si1 128.62(15)
Si2 N1 Eu1 114.76(13)
Si1 N1 Eu1 116.55(13)
N1 Si2 C6 114.58(19)
N1 Si2 C5 115.05(16)
C6 Si2 C5 105.17(19)
N1 Si2 C4 106.14(15)
C6 Si2 C4 108.7(2)
C5 Si2 C4 106.9(2)
N1 Si2 Eu1 38.05(8)
C6 Si2 Eu1 123.15(13)
C5 Si2 Eu1 130.74(14)
C4 Si2 Eu1 68.35(12)
C8 C7 C11 108.0(3)
C8 C7 C12 125.9(3)
C11 C7 C12 125.7(3)
C8 C7 Eu1 75.69(16)
C11 C7 Eu1 74.70(16)
C12 C7 Eu1 121.5(2)
C9 C8 C7 108.3(3)
C9 C8 C13 125.2(3)
C7 C8 C13 125.4(3)
C9 C8 Eu1 75.82(16)
C7 C8 Eu1 74.42(16)
C13 C8 Eu1 125.2(2)
C8 C9 C10 108.0(3)
C8 C9 C14 124.9(3)
C10 C9 C14 126.4(3)
C8 C9 Eu1 74.48(16)
C10 C9 Eu1 75.35(17)
C14 C9 Eu1 123.6(2)
C9 C10 C11 108.2(3)
C9 C10 C15 126.8(3)
C11 C10 C15 123.5(3)
C9 C10 Eu1 75.04(16)
C11 C10 Eu1 73.36(16)
C15 C10 Eu1 128.4(2)
C10 C11 C7 107.4(3)
C10 C11 C16 124.4(3)
C7 C11 C16 127.1(3)
C10 C11 Eu1 76.65(16)
C7 C11 Eu1 75.08(16)
C16 C11 Eu1 123.9(2)
C21 C17 C18 107.8(3)
C21 C17 C22 125.2(3)
C18 C17 C22 126.5(3)
C21 C17 Eu1 75.24(18)
C18 C17 Eu1 74.14(17)
C22 C17 Eu1 123.1(2)
C19 C18 C17 108.0(3)
C19 C18 C23 124.1(3)
C17 C18 C23 127.0(3)
C19 C18 Eu1 75.22(17)
C17 C18 Eu1 75.82(17)
C23 C18 Eu1 123.6(2)
C18 C19 C20 108.2(3)
C18 C19 C24 123.9(3)
C20 C19 C24 126.9(3)
C18 C19 Eu1 74.85(17)
C20 C19 Eu1 75.10(17)
C24 C19 Eu1 125.0(2)
C19 C20 C21 107.7(3)
C19 C20 C25 126.4(4)
C21 C20 C25 125.4(3)
C19 C20 Eu1 74.94(17)
C21 C20 Eu1 75.68(18)
C25 C20 Eu1 121.6(2)
C17 C21 C20 108.3(3)
C17 C21 C26 125.3(4)
C20 C21 C26 125.2(4)
C17 C21 Eu1 75.11(17)
C20 C21 Eu1 74.38(18)
C26 C21 Eu1 126.2(2)

loop_
_geom_bond_atom_site_label_1
_geom_bond_atom_site_label_2
_geom_bond_distance
Eu1 N1 2.293(2)
Eu1 C18 2.724(3)
Eu1 C11 2.727(3)
Eu1 C19 2.728(3)
Eu1 C20 2.730(3)
Eu1 C7 2.732(3)
Eu1 C17 2.745(3)
Eu1 C21 2.747(3)
Eu1 C8 2.748(3)
Eu1 C9 2.765(3)
Eu1 C10 2.769(3)
Eu1 Si2 3.3777(9)
Si1 N1 1.700(3)
Si1 C2 1.867(5)
Si1 C3 1.870(4)
Si1 C1 1.885(5)
N1 Si2 1.699(3)
Si2 C6 1.871(4)
Si2 C5 1.875(4)
Si2 C4 1.889(4)
C7 C8 1.413(4)
C7 C11 1.423(4)
C7 C12 1.502(4)
C8 C9 1.413(4)
C8 C13 1.508(4)
C9 C10 1.414(4)
C9 C14 1.506(4)
C10 C11 1.422(4)
C10 C15 1.505(5)
C11 C16 1.499(4)
C17 C21 1.405(5)
C17 C18 1.417(5)
C17 C22 1.511(5)
C18 C19 1.408(4)
C18 C23 1.504(4)
C19 C20 1.411(4)
C19 C24 1.507(5)
C20 C21 1.415(5)
C20 C25 1.509(5)
C21 C26 1.511(5)

loop_
_geom_torsion_atom_site_label_1
_geom_torsion_atom_site_label_2
_geom_torsion_atom_site_label_3
_geom_torsion_atom_site_label_4
_geom_torsion
C2 Si1 N1 Si2 -57.2(3)
C3 Si1 N1 Si2 65.3(3)
C1 Si1 N1 Si2 -175.0(2)
Eu1 Si1 N1 Si2 176.8(3)
C2 Si1 N1 Eu1 126.0(3)
C3 Si1 N1 Eu1 -111.5(2)
C1 Si1 N1 Eu1 8.2(2)
Si1 N1 Si2 C6 70.1(3)
Eu1 N1 Si2 C6 -113.04(18)
Si1 N1 Si2 C5 -52.0(3)
Eu1 N1 Si2 C5 124.9(2)
Si1 N1 Si2 C4 -170.0(2)
Eu1 N1 Si2 C4 6.88(18)
Si1 N1 Si2 Eu1 -176.8(3)
C11 C7 C8 C9 -0.6(3)
C12 C7 C8 C9 172.4(3)
Eu1 C7 C8 C9 -68.9(2)
C11 C7 C8 C13 -169.2(3)
C12 C7 C8 C13 3.8(5)
Eu1 C7 C8 C13 122.5(3)
C11 C7 C8 Eu1 68.3(2)
C12 C7 C8 Eu1 -118.7(3)
C7 C8 C9 C10 -0.6(3)
C13 C8 C9 C10 168.1(3)
Eu1 C8 C9 C10 -68.5(2)
C7 C8 C9 C14 -171.6(3)
C13 C8 C9 C14 -2.9(5)
Eu1 C8 C9 C14 120.4(3)
C7 C8 C9 Eu1 67.95(19)
C13 C8 C9 Eu1 -123.4(3)
C8 C9 C10 C11 1.5(3)
C14 C9 C10 C11 172.4(3)
Eu1 C9 C10 C11 -66.4(2)
C8 C9 C10 C15 -164.9(3)
C14 C9 C10 C15 6.0(5)
Eu1 C9 C10 C15 127.1(3)
C8 C9 C10 Eu1 67.9(2)
C14 C9 C10 Eu1 -121.2(3)
C9 C10 C11 C7 -1.9(3)
C15 C10 C11 C7 165.1(3)
Eu1 C10 C11 C7 -69.41(19)
C9 C10 C11 C16 -170.3(3)
C15 C10 C11 C16 -3.3(5)
Eu1 C10 C11 C16 122.1(3)
C9 C10 C11 Eu1 67.5(2)
C15 C10 C11 Eu1 -125.5(3)
C8 C7 C11 C10 1.5(3)
C12 C7 C11 C10 -171.5(3)
Eu1 C7 C11 C10 70.5(2)
C8 C7 C11 C16 169.5(3)
C12 C7 C11 C16 -3.5(5)
Eu1 C7 C11 C16 -121.5(3)
C8 C7 C11 Eu1 -69.0(2)
C12 C7 C11 Eu1 118.0(3)
C21 C17 C18 C19 0.7(3)
C22 C17 C18 C19 -171.3(3)
Eu1 C17 C18 C19 69.0(2)
C21 C17 C18 C23 170.0(3)
C22 C17 C18 C23 -1.9(5)
Eu1 C17 C18 C23 -121.6(3)
C21 C17 C18 Eu1 -68.3(2)
C22 C17 C18 Eu1 119.8(3)
C17 C18 C19 C20 -1.1(3)
C23 C18 C19 C20 -170.8(3)
Eu1 C18 C19 C20 68.3(2)
C17 C18 C19 C24 168.4(3)
C23 C18 C19 C24 -1.4(5)
Eu1 C18 C19 C24 -122.2(3)
C17 C18 C19 Eu1 -69.4(2)
C23 C18 C19 Eu1 120.9(3)
C18 C19 C20 C21 1.1(3)
C24 C19 C20 C21 -168.0(3)
Eu1 C19 C20 C21 69.2(2)
C18 C19 C20 C25 173.5(3)
C24 C19 C20 C25 4.4(5)
Eu1 C19 C20 C25 -118.4(3)
C18 C19 C20 Eu1 -68.2(2)
C24 C19 C20 Eu1 122.8(3)
C18 C17 C21 C20 0.0(4)
C22 C17 C21 C20 172.0(3)
Eu1 C17 C21 C20 -67.6(2)
C18 C17 C21 C26 -168.4(3)
C22 C17 C21 C26 3.7(5)
Eu1 C17 C21 C26 124.1(3)
C18 C17 C21 Eu1 67.6(2)
C22 C17 C21 Eu1 -120.4(3)
C19 C20 C21 C17 -0.7(3)
C25 C20 C21 C17 -173.1(3)
Eu1 C20 C21 C17 68.1(2)
C19 C20 C21 C26 167.7(3)
C25 C20 C21 C26 -4.8(6)
Eu1 C20 C21 C26 -123.6(4)
C19 C20 C21 Eu1 -68.7(2)
C25 C20 C21 Eu1 118.8(3)
